data_2239518
loop_
_publ_author_name
'Fabiani Claro Flores, Alex'
'Correia Flores, Darlene'
'Rosa de Menezes Vicenti, Juliano'
'Pizzuti, Lucas'
'Teixeira Campos, Patrick'

_publ_section_title
;
 (<i>5E</i>)-1-Benzyl-5-(3,3,3-trichloro-2-oxopropylidene)pyrrolidin-2-one
;
_journal_issue 6
_journal_name_full 'Acta Crystallographica Section E'
_journal_page_first o629
_journal_page_last o630
_journal_paper_doi 10.1107/S160053681400751X
_journal_volume 70
_journal_year 2014
_chemical_formula_iupac 'C14 H12 Cl3 N O2'
_chemical_formula_moiety 'C14 H12 Cl3 N O2'
_chemical_formula_sum 'C14 H12 Cl3 N O2'
_chemical_formula_weight 332.60
_chemical_melting_point 361
_chemical_name_common 'oxopropylidene pyrrolidin'
_chemical_name_systematic
;
(<i>E</i>)-1-Benzyl-5-(3,3,3-trichloro-2-oxopropylidene)pyrrolidin-2-one
;
_space_group_IT_number 14
_symmetry_cell_setting monoclinic
_symmetry_space_group_name_Hall '-P 2yn'
_symmetry_space_group_name_H-M 'P 1 21/n 1'
_atom_sites_solution_hydrogens geom
_atom_sites_solution_primary direct
_atom_sites_solution_secondary difmap
_audit_creation_method SHELXL-97
_cell_angle_alpha 90.00
_cell_angle_beta 105.8850(10)
_cell_angle_gamma 90.00
_cell_formula_units_Z 4
_cell_length_a 15.7822(5)
_cell_length_b 5.8465(2)
_cell_length_c 17.4107(5)
_cell_measurement_reflns_used 3113
_cell_measurement_temperature 293(2)
_cell_measurement_theta_max 21.4995
_cell_measurement_theta_min 2.4325
_cell_volume 1545.15(8)
_computing_cell_refinement 'SAINT (Bruker, 2009)'
_computing_data_collection 'APEX2 (Bruker, 2009)'
_computing_data_reduction 'SAINT (Bruker, 2009)'
_computing_molecular_graphics 'DIAMOND (Brandenburg, 2006)'
_computing_publication_material 'publCIF (Westrip, 2010)'
_computing_structure_refinement 'SHELXL97 (Sheldrick, 2008)'
_computing_structure_solution 'SHELXS97 (Sheldrick, 2008)'
_diffrn_ambient_temperature 293(2)
_diffrn_measured_fraction_theta_full 0.985
_diffrn_measured_fraction_theta_max 0.985
_diffrn_measurement_device_type 'Bruker APEXII CCD'
_diffrn_measurement_method '<i>\f</i> and <i>omega</i>'
_diffrn_radiation_monochromator 'Graphite monochromator'
_diffrn_radiation_source 'fine-focus sealed tube'
_diffrn_radiation_type MoK\a
_diffrn_radiation_wavelength 0.71073
_diffrn_reflns_av_R_equivalents 0.0333
_diffrn_reflns_av_sigmaI/netI 0.0332
_diffrn_reflns_limit_h_max 23
_diffrn_reflns_limit_h_min -23
_diffrn_reflns_limit_k_max 3
_diffrn_reflns_limit_k_min -8
_diffrn_reflns_limit_l_max 25
_diffrn_reflns_limit_l_min -25
_diffrn_reflns_number 21458
_diffrn_reflns_theta_full 31.50
_diffrn_reflns_theta_max 31.50
_diffrn_reflns_theta_min 2.68
_exptl_absorpt_coefficient_mu 0.592
_exptl_absorpt_correction_T_max 1
_exptl_absorpt_correction_T_min 0.814
_exptl_absorpt_correction_type gaussian
_exptl_absorpt_process_details
;
(XPREP; Bruker, 2009)
;
_exptl_crystal_colour yellow
_exptl_crystal_density_diffrn 1.430
_exptl_crystal_density_method 'not measured'
_exptl_crystal_description block
_exptl_crystal_F_000 680
_exptl_crystal_size_max 0.825
_exptl_crystal_size_mid 0.232
_exptl_crystal_size_min 0.187
_refine_diff_density_max 0.430
_refine_diff_density_min -0.513
_refine_ls_extinction_method none
_refine_ls_goodness_of_fit_ref 1.000
_refine_ls_hydrogen_treatment constr
_refine_ls_matrix_type full
_refine_ls_number_parameters 181
_refine_ls_number_reflns 5069
_refine_ls_number_restraints 0
_refine_ls_restrained_S_all 1.000
_refine_ls_R_factor_all 0.1175
_refine_ls_R_factor_gt 0.0538
_refine_ls_shift/su_max 0.000
_refine_ls_shift/su_mean 0.000
_refine_ls_structure_factor_coef Fsqd
_refine_ls_weighting_details 'calc w=1/[\s^2^(Fo^2^)+(0.1095P)^2^+0.2217P] where P=(Fo^2^+2Fc^2^)/3'
_refine_ls_weighting_scheme calc
_refine_ls_wR_factor_gt 0.1686
_refine_ls_wR_factor_ref 0.2170
_reflns_number_gt 2436
_reflns_number_total 5069
_reflns_threshold_expression >2sigma(I)
_cod_data_source_file zq2220sup1.cif
_cod_data_source_block I
_cod_original_sg_symbol_H-M 'P 21/n'
_cod_database_code 2239518
_cod_database_fobs_code 2239518

loop_
_symmetry_equiv_pos_as_xyz
'x, y, z'
'-x+1/2, y+1/2, -z+1/2'
'-x, -y, -z'
'x-1/2, -y-1/2, z-1/2'

loop_
_atom_site_type_symbol
_atom_site_label
_atom_site_fract_x
_atom_site_fract_y
_atom_site_fract_z
_atom_site_U_iso_or_equiv
_atom_site_adp_type
_atom_site_calc_flag
_atom_site_refinement_flags
_atom_site_occupancy
_atom_site_symmetry_multiplicity
Cl Cl11 -0.04344(5) -0.0759(2) 0.73859(6) 0.0958(3) Uani d . 1 1
Cl Cl12 0.01375(6) 0.32178(15) 0.83385(6) 0.0921(3) Uani d . 1 1
Cl Cl13 0.03185(7) -0.11995(17) 0.90926(6) 0.0955(3) Uani d . 1 1
O O71 0.50426(12) 0.2290(4) 0.95046(11) 0.0688(5) Uani d . 1 1
N N1 0.35352(12) 0.2022(3) 0.92101(10) 0.0485(5) Uani d . 1 1
O O21 0.13827(13) -0.1294(4) 0.75824(13) 0.0766(6) Uani d . 1 1
C C9 0.30299(15) 0.3271(4) 1.03807(14) 0.0517(6) Uani d . 1 1
C C4 0.28593(15) 0.0825(4) 0.87105(13) 0.0473(5) Uani d . 1 1
C C2 0.13065(16) -0.0046(4) 0.81150(14) 0.0541(6) Uani d . 1 1
C C3 0.20017(17) 0.1159(4) 0.86770(14) 0.0537(6) Uani d . 1 1
H H3 0.1858 0.2195 0.9027 0.064 Uiso calc R 1 1
C C8 0.34165(19) 0.3933(4) 0.97121(15) 0.0573(6) Uani d . 1 1
H H81 0.3035 0.5058 0.9379 0.069 Uiso calc R 1 1
H H82 0.3984 0.4653 0.9939 0.069 Uiso calc R 1 1
C C6 0.42339(17) -0.0584(5) 0.85719(15) 0.0584(6) Uani d . 1 1
H H62 0.4489 -0.1974 0.8843 0.070 Uiso calc R 1 1
H H61 0.4507 -0.0263 0.8148 0.070 Uiso calc R 1 1
C C5 0.32443(16) -0.0833(4) 0.82383(14) 0.0507(5) Uani d . 1 1
H H51 0.3062 -0.0455 0.7674 0.061 Uiso calc R 1 1
H H52 0.3060 -0.2384 0.8308 0.061 Uiso calc R 1 1
C C10 0.32564(18) 0.1269(5) 1.08009(16) 0.0614(7) Uani d . 1 1
H H10 0.3654 0.0275 1.0667 0.074 Uiso calc R 1 1
C C7 0.43644(17) 0.1369(4) 0.91455(14) 0.0536(6) Uani d . 1 1
C C11 0.2900(2) 0.0712(7) 1.14227(18) 0.0810(9) Uani d . 1 1
H H11 0.3059 -0.0653 1.1699 0.097 Uiso calc R 1 1
C C14 0.2441(2) 0.4725(6) 1.0591(2) 0.0778(8) Uani d . 1 1
H H14 0.2273 0.6087 1.0315 0.093 Uiso calc R 1 1
C C13 0.2094(2) 0.4110(8) 1.1238(2) 0.0972(12) Uani d . 1 1
H H13 0.1704 0.5088 1.1389 0.117 Uiso calc R 1 1
C C1 0.03650(17) 0.0294(5) 0.82250(16) 0.0615(6) Uani d . 1 1
C C12 0.2326(2) 0.2126(8) 1.1629(2) 0.0930(11) Uani d . 1 1
H H12 0.2089 0.1729 1.2044 0.112 Uiso calc R 1 1

loop_
_atom_site_aniso_label
_atom_site_aniso_U_11
_atom_site_aniso_U_22
_atom_site_aniso_U_33
_atom_site_aniso_U_12
_atom_site_aniso_U_13
_atom_site_aniso_U_23
Cl11 0.0520(4) 0.1369(8) 0.0932(6) -0.0116(4) 0.0110(4) -0.0291(5)
Cl12 0.0838(6) 0.0785(6) 0.1221(7) 0.0163(4) 0.0416(5) -0.0080(5)
Cl13 0.0997(7) 0.1099(7) 0.0892(6) -0.0161(5) 0.0465(5) 0.0130(5)
O71 0.0531(10) 0.0804(13) 0.0728(11) -0.0168(9) 0.0169(9) -0.0078(10)
N1 0.0497(10) 0.0571(11) 0.0417(9) -0.0128(8) 0.0175(8) -0.0064(8)
O21 0.0558(11) 0.0922(15) 0.0809(13) -0.0063(10) 0.0169(10) -0.0388(11)
C9 0.0454(12) 0.0599(14) 0.0497(12) -0.0087(10) 0.0130(10) -0.0156(11)
C4 0.0522(13) 0.0517(12) 0.0396(11) -0.0085(10) 0.0155(9) -0.0008(9)
C2 0.0508(13) 0.0580(14) 0.0547(14) -0.0029(11) 0.0166(11) -0.0057(11)
C3 0.0545(13) 0.0597(14) 0.0491(13) -0.0055(11) 0.0176(11) -0.0090(10)
C8 0.0633(15) 0.0533(13) 0.0576(14) -0.0138(11) 0.0205(12) -0.0080(11)
C6 0.0532(14) 0.0696(16) 0.0537(14) 0.0010(11) 0.0167(11) -0.0030(12)
C5 0.0551(13) 0.0542(13) 0.0441(11) -0.0039(10) 0.0158(10) -0.0027(10)
C10 0.0568(15) 0.0748(17) 0.0579(14) -0.0009(12) 0.0245(12) -0.0040(13)
C7 0.0545(14) 0.0640(14) 0.0433(12) -0.0096(11) 0.0150(10) 0.0011(10)
C11 0.088(2) 0.101(2) 0.0599(17) -0.0077(18) 0.0312(16) 0.0037(16)
C14 0.0735(19) 0.081(2) 0.082(2) 0.0109(15) 0.0257(16) -0.0153(16)
C13 0.075(2) 0.140(4) 0.089(2) 0.013(2) 0.0438(19) -0.033(2)
C1 0.0522(14) 0.0691(16) 0.0661(16) -0.0036(12) 0.0208(12) -0.0052(13)
C12 0.088(2) 0.131(3) 0.074(2) -0.013(2) 0.0459(19) -0.012(2)

loop_
_atom_type_symbol
_atom_type_description
_atom_type_scat_dispersion_real
_atom_type_scat_dispersion_imag
_atom_type_scat_source
C C 0.0033 0.0016 'International Tables Vol C Tables 4.2.6.8 and 6.1.1.4'
H H 0.0000 0.0000 'International Tables Vol C Tables 4.2.6.8 and 6.1.1.4'
N N 0.0061 0.0033 'International Tables Vol C Tables 4.2.6.8 and 6.1.1.4'
O O 0.0106 0.0060 'International Tables Vol C Tables 4.2.6.8 and 6.1.1.4'
Cl Cl 0.1484 0.1585 'International Tables Vol C Tables 4.2.6.8 and 6.1.1.4'

loop_
_geom_angle_atom_site_label_1
_geom_angle_atom_site_label_2
_geom_angle_atom_site_label_3
_geom_angle
C4 N1 C7 113.14(19)
C4 N1 C8 124.4(2)
C7 N1 C8 122.2(2)
C10 C9 C14 118.6(2)
C10 C9 C8 121.9(2)
C14 C9 C8 119.4(3)
C3 C4 N1 123.4(2)
C3 C4 C5 128.2(2)
N1 C4 C5 108.4(2)
O21 C2 C3 126.8(2)
O21 C2 C1 117.9(2)
C3 C2 C1 115.4(2)
C4 C3 C2 121.8(2)
C4 C3 H3 119.1
C2 C3 H3 119.1
N1 C8 C9 114.3(2)
N1 C8 H81 108.7
C9 C8 H81 108.7
N1 C8 H82 108.7
C9 C8 H82 108.7
H81 C8 H82 107.6
C7 C6 C5 105.6(2)
C7 C6 H62 110.6
C5 C6 H62 110.6
C7 C6 H61 110.6
C5 C6 H61 110.6
H62 C6 H61 108.8
C4 C5 C6 104.88(19)
C4 C5 H51 110.8
C6 C5 H51 110.8
C4 C5 H52 110.8
C6 C5 H52 110.8
H51 C5 H52 108.8
C9 C10 C11 120.8(3)
C9 C10 H10 119.6
C11 C10 H10 119.6
O71 C7 N1 123.6(2)
O71 C7 C6 128.8(2)
N1 C7 C6 107.6(2)
C12 C11 C10 120.7(4)
C12 C11 H11 119.7
C10 C11 H11 119.7
C9 C14 C13 119.1(3)
C9 C14 H14 120.5
C13 C14 H14 120.5
C12 C13 C14 120.5(3)
C12 C13 H13 119.8
C14 C13 H13 119.8
C2 C1 Cl11 110.10(18)
C2 C1 Cl13 107.82(19)
Cl11 C1 Cl13 110.45(15)
C2 C1 Cl12 111.45(18)
Cl11 C1 Cl12 108.04(16)
Cl13 C1 Cl12 109.00(15)
C13 C12 C11 120.3(3)
C13 C12 H12 119.8
C11 C12 H12 119.8

loop_
_geom_bond_atom_site_label_1
_geom_bond_atom_site_label_2
_geom_bond_distance
Cl11 C1 1.760(3)
Cl12 C1 1.769(3)
Cl13 C1 1.764(3)
O71 C7 1.208(3)
N1 C4 1.370(3)
N1 C7 1.397(3)
N1 C8 1.462(3)
O21 C2 1.212(3)
C9 C10 1.375(4)
C9 C14 1.381(4)
C9 C8 1.505(3)
C4 C3 1.353(3)
C4 C5 1.503(3)
C2 C3 1.439(4)
C2 C1 1.562(3)
C3 H3 0.9300
C8 H81 0.9700
C8 H82 0.9700
C6 C7 1.494(3)
C6 C5 1.517(4)
C6 H62 0.9700
C6 H61 0.9700
C5 H51 0.9700
C5 H52 0.9700
C10 C11 1.389(4)
C10 H10 0.9300
C11 C12 1.345(5)
C11 H11 0.9300
C14 C13 1.426(5)
C14 H14 0.9300
C13 C12 1.345(6)
C13 H13 0.9300
C12 H12 0.9300

loop_
_geom_hbond_atom_site_label_D
_geom_hbond_atom_site_label_H
_geom_hbond_atom_site_label_A
_geom_hbond_site_symmetry_A
_geom_hbond_distance_DH
_geom_hbond_distance_HA
_geom_hbond_distance_DA
_geom_hbond_angle_DHA
C8 H82 O71 3_667 0.97 2.38 3.292(3) 156

loop_
_geom_torsion_atom_site_label_1
_geom_torsion_atom_site_label_2
_geom_torsion_atom_site_label_3
_geom_torsion_atom_site_label_4
_geom_torsion
C7 N1 C4 C3 179.4(2)
C8 N1 C4 C3 -5.8(3)
C7 N1 C4 C5 -0.5(3)
C8 N1 C4 C5 174.3(2)
N1 C4 C3 C2 176.7(2)
C5 C4 C3 C2 -3.4(4)
O21 C2 C3 C4 -6.5(4)
C1 C2 C3 C4 172.5(2)
C4 N1 C8 C9 67.9(3)
C7 N1 C8 C9 -117.8(2)
C10 C9 C8 N1 38.3(3)
C14 C9 C8 N1 -142.8(3)
C3 C4 C5 C6 -175.6(2)
N1 C4 C5 C6 4.3(2)
C7 C6 C5 C4 -6.3(2)
C14 C9 C10 C11 0.2(4)
C8 C9 C10 C11 179.1(3)
C4 N1 C7 O71 176.2(2)
C8 N1 C7 O71 1.3(4)
C4 N1 C7 C6 -3.7(3)
C8 N1 C7 C6 -178.6(2)
C5 C6 C7 O71 -173.7(3)
C5 C6 C7 N1 6.2(3)
C9 C10 C11 C12 -0.2(5)
C10 C9 C14 C13 0.4(4)
C8 C9 C14 C13 -178.5(3)
C9 C14 C13 C12 -1.0(6)
O21 C2 C1 Cl11 -13.2(3)
C3 C2 C1 Cl11 167.62(19)
O21 C2 C1 Cl13 107.3(3)
C3 C2 C1 Cl13 -71.8(3)
O21 C2 C1 Cl12 -133.1(2)
C3 C2 C1 Cl12 47.8(3)
C14 C13 C12 C11 1.0(6)
C10 C11 C12 C13 -0.4(6)
